data_7715063
loop_
_publ_author_name
'Wei, Wenwen'
'Wang, Ai'
'Lu, Liping'
'Yuan, Caixia'
'Feng, Sisi'
'Englert, Ulli'
'Ma, Shengqian'

_publ_section_title
;
 Luminescent lanthanide complexes based on
 4,5-di(3,5-dicarboxylphenoxy)phthalic acid as enhanced fluorescence
 probes for highly selective detection of lead(II) ions in water.
;
_journal_issue 8
_journal_name_full 'Dalton transactions (Cambridge, England : 2003)'
_journal_page_first 3825
_journal_page_last 3835
_journal_paper_doi 10.1039/d3dt04118b
_journal_volume 53
_journal_year 2024
_chemical_formula_moiety 'C24 H20 Nd2 O20, 4.58(H2 O)'
_chemical_formula_sum 'C24 H29.23 Nd2 O24.6'
_chemical_formula_weight 999.78
_space_group_crystal_system monoclinic
_space_group_IT_number 14
_space_group_name_Hall '-P 2ybc'
_space_group_name_H-M_alt 'P 1 21/c 1'
_atom_sites_solution_hydrogens mixed
_atom_sites_solution_primary dual
_audit_creation_method SHELXL-2019/3
_audit_update_record
;
2024-01-28 deposited with the CCDC.	2024-01-30 downloaded from the CCDC.
;
_cell_angle_alpha 90
_cell_angle_beta 95.016(4)
_cell_angle_gamma 90
_cell_formula_units_Z 4
_cell_length_a 12.6244(12)
_cell_length_b 14.3756(14)
_cell_length_c 17.2215(16)
_cell_measurement_reflns_used 11577
_cell_measurement_temperature 293(2)
_cell_measurement_theta_max 30.6
_cell_measurement_theta_min 2.8
_cell_volume 3113.4(5)
_computing_cell_refinement 'Bruker SAINT'
_computing_data_collection 'Bruker APEX2'
_computing_data_reduction 'Bruker SAINT'
_computing_molecular_graphics 'Bruker SHELXTL'
_computing_publication_material 'Bruker SHELXTL'
_computing_structure_refinement 'SHELXL-2019/2 (Sheldrick, 2019)'
_computing_structure_solution 'SHELXT 2018/2 (Sheldrick, 2018)'
_diffrn_ambient_temperature 293(2)
_diffrn_measured_fraction_theta_full 0.993
_diffrn_measured_fraction_theta_max 0.992
_diffrn_measurement_device_type 'Bruker APEX-II CCD'
_diffrn_measurement_method '\f and \w scans'
_diffrn_radiation_type MoK\a
_diffrn_radiation_wavelength 0.71073
_diffrn_reflns_av_R_equivalents 0.0526
_diffrn_reflns_av_unetI/netI 0.0484
_diffrn_reflns_Laue_measured_fraction_full 0.993
_diffrn_reflns_Laue_measured_fraction_max 0.992
_diffrn_reflns_limit_h_max 16
_diffrn_reflns_limit_h_min -16
_diffrn_reflns_limit_k_max 18
_diffrn_reflns_limit_k_min -18
_diffrn_reflns_limit_l_max 18
_diffrn_reflns_limit_l_min -21
_diffrn_reflns_number 26205
_diffrn_reflns_point_group_measured_fraction_full 0.993
_diffrn_reflns_point_group_measured_fraction_max 0.992
_diffrn_reflns_theta_full 25.242
_diffrn_reflns_theta_max 27.000
_diffrn_reflns_theta_min 2.765
_exptl_absorpt_coefficient_mu 3.404
_exptl_absorpt_correction_T_max 0.4330
_exptl_absorpt_correction_T_min 0.3261
_exptl_absorpt_correction_type multi-scan
_exptl_absorpt_process_details
;
 SADABS 2016/2: Krause, L., Herbst-Irmer, R., Sheldrick G.M. & Stalke D.,
 J. Appl. Cryst. 48 (2015) 3-10
;
_exptl_crystal_colour colourless
_exptl_crystal_density_diffrn 2.133
_exptl_crystal_description block
_exptl_crystal_F_000 1960
_exptl_crystal_size_max 0.150
_exptl_crystal_size_mid 0.130
_exptl_crystal_size_min 0.120
_refine_diff_density_max 2.554
_refine_diff_density_min -1.489
_refine_diff_density_rms 0.189
_refine_ls_extinction_method none
_refine_ls_goodness_of_fit_ref 1.058
_refine_ls_hydrogen_treatment constr
_refine_ls_matrix_type full
_refine_ls_number_parameters 470
_refine_ls_number_reflns 6744
_refine_ls_number_restraints 50
_refine_ls_restrained_S_all 1.074
_refine_ls_R_factor_all 0.0666
_refine_ls_R_factor_gt 0.0474
_refine_ls_shift/su_max 0.001
_refine_ls_shift/su_mean 0.000
_refine_ls_structure_factor_coef Fsqd
_refine_ls_weighting_details 'w=1/[\s^2^(Fo^2^)+(0.0510P)^2^+19.5000P] where P=(Fo^2^+2Fc^2^)/3'
_refine_ls_weighting_scheme calc
_refine_ls_wR_factor_gt 0.1106
_refine_ls_wR_factor_ref 0.1194
_reflns_Friedel_coverage 0.000
_reflns_number_gt 5142
_reflns_number_total 6744
_reflns_threshold_expression 'I > 2\s(I)'
_cod_data_source_file d3dt04118b2.cif
_cod_data_source_block 1
_cod_depositor_comments 'Adding full bibliography for 7715060--7715063.cif.'
_cod_original_sg_symbol_H-M 'P 21/c'
_cod_original_formula_sum 'C24 H29.23 Nd2 O24.60'
_cod_database_code 7715063
_shelx_shelxl_version_number 2019/3
_shelx_space_group_comment
;
The symmetry employed for this shelxl refinement is uniquely defined
by the following loop, which should always be used as a source of
symmetry information in preference to the above space-group names.
They are only intended as comments.
;
_shelx_estimated_absorpt_t_min 0.629
_shelx_estimated_absorpt_t_max 0.685

loop_
_space_group_symop_operation_xyz
'x, y, z'
'-x, y+1/2, -z+1/2'
'-x, -y, -z'
'x, -y-1/2, z-1/2'

loop_
_atom_site_label
_atom_site_type_symbol
_atom_site_fract_x
_atom_site_fract_y
_atom_site_fract_z
_atom_site_U_iso_or_equiv
_atom_site_adp_type
_atom_site_occupancy
_atom_site_site_symmetry_order
_atom_site_calc_flag
_atom_site_refinement_flags_posn
_atom_site_refinement_flags_adp
_atom_site_refinement_flags_occupancy
_atom_site_disorder_assembly
_atom_site_disorder_group
Nd1 Nd 0.44110(3) -0.06645(2) 0.66617(2) 0.01539(10) Uani 1 1 d . . . . .
Nd2 Nd 0.07463(3) 0.56729(2) 0.90084(2) 0.01452(10) Uani 1 1 d . . . . .
O1 O 0.2124(4) 0.0541(4) 0.4419(4) 0.0353(14) Uani 1 1 d . . . . .
O2 O 0.0816(4) 0.0642(3) 0.5162(3) 0.0217(10) Uani 1 1 d . . . . .
O3 O 0.2999(5) 0.0347(4) 0.6104(4) 0.0435(17) Uani 1 1 d . . . . .
O4 O 0.4483(4) 0.1081(4) 0.6419(4) 0.0353(14) Uani 1 1 d . . . . .
O5 O 0.3827(5) 0.4998(4) 0.2934(3) 0.0370(15) Uani 1 1 d . . . . .
O6 O 0.4380(4) 0.6439(3) 0.2942(3) 0.0238(11) Uani 1 1 d . . . . .
O7 O 0.4806(5) 0.7707(3) 0.6361(3) 0.0311(13) Uani 1 1 d . . . . .
O8 O 0.3929(4) 0.8424(3) 0.5373(3) 0.0254(11) Uani 1 1 d . . . . .
O9 O 0.0600(5) 0.7618(3) 0.4220(3) 0.0274(12) Uani 1 1 d . . . . .
O10 O 0.1218(4) 0.8373(3) 0.5279(3) 0.0222(11) Uani 1 1 d . . . . .
O11 O 0.0917(5) 0.6478(4) 0.7742(3) 0.0302(12) Uani 1 1 d D U . . .
O12 O 0.1443(5) 0.5056(4) 0.7757(3) 0.0358(13) Uani 1 1 d D U . . .
O13 O 0.1532(4) 0.4298(3) 0.4832(3) 0.0220(10) Uani 1 1 d . . . . .
O14 O 0.3487(4) 0.4428(3) 0.5888(3) 0.0177(10) Uani 1 1 d . . . . .
O15 O 0.5730(5) -0.0329(5) 0.5700(4) 0.0430(16) Uani 1 1 d . . . . .
H15A H 0.635465 -0.055495 0.573845 0.065 Uiso 1 1 d R U . . .
H15B H 0.579625 0.019945 0.549135 0.065 Uiso 1 1 d R U . . .
O16 O 0.2664(4) -0.1479(4) 0.6686(3) 0.0362(14) Uani 1 1 d . . . . .
H16A H 0.301500 -0.199359 0.670267 0.054 Uiso 1 1 d R U . . .
H16B H 0.235230 -0.146629 0.621927 0.054 Uiso 1 1 d R U . . .
O17 O 0.6201(5) -0.0489(6) 0.7371(4) 0.061(2) Uani 1 1 d . . . . .
H17A H 0.613923 -0.032068 0.784436 0.091 Uiso 1 1 d R U . . .
H17B H 0.652733 -0.003398 0.717497 0.091 Uiso 1 1 d R U . . .
O18 O 0.2592(4) 0.6306(4) 0.9032(3) 0.0344(13) Uani 1 1 d . . . . .
H18A H 0.272206 0.666441 0.942948 0.052 Uiso 1 1 d R U . . .
H18B H 0.264046 0.666801 0.863897 0.052 Uiso 1 1 d R U . . .
O19 O -0.1000(5) 0.5971(6) 0.8219(4) 0.066(2) Uani 1 1 d . . . . .
H19A H -0.162466 0.578544 0.806620 0.099 Uiso 1 1 d R U . . .
H19B H -0.098136 0.596134 0.871480 0.099 Uiso 1 1 d R U . . .
O20 O -0.0069(6) 0.4132(4) 0.8609(4) 0.0524(19) Uani 1 1 d . . . . .
H20A H -0.016465 0.471077 0.867884 0.079 Uiso 1 1 d R U . . .
H20B H -0.047865 0.400067 0.820484 0.079 Uiso 1 1 d R U . . .
C1 C 0.1671(5) 0.0951(4) 0.4936(4) 0.0177(13) Uani 1 1 d . . . . .
C2 C 0.2133(5) 0.1863(4) 0.5232(4) 0.0164(13) Uani 1 1 d . . . . .
C3 C 0.1658(5) 0.2673(4) 0.4939(4) 0.0159(13) Uani 1 1 d . . . . .
H3 H 0.105064 0.263704 0.459370 0.019 Uiso 1 1 calc R U . . .
C4 C 0.2075(5) 0.3541(4) 0.5154(4) 0.0148(13) Uani 1 1 d . . . . .
C5 C 0.3026(5) 0.3599(4) 0.5630(4) 0.0145(13) Uani 1 1 d . . . . .
C6 C 0.3482(5) 0.2793(4) 0.5937(4) 0.0158(13) Uani 1 1 d . . . . .
H6 H 0.409098 0.283099 0.628107 0.019 Uiso 1 1 calc R U . . .
C7 C 0.3050(5) 0.1924(4) 0.5745(4) 0.0174(13) Uani 1 1 d . . . . .
C8 C 0.3546(6) 0.1074(5) 0.6104(4) 0.0203(14) Uani 1 1 d . . . . .
C9 C 0.3703(5) 0.5043(5) 0.4594(4) 0.0156(13) Uani 1 1 d . . . . .
H9 H 0.357952 0.446639 0.435885 0.019 Uiso 1 1 calc R U . . .
C10 C 0.3914(5) 0.5832(4) 0.4149(4) 0.0168(13) Uani 1 1 d . . . . .
C11 C 0.4063(6) 0.6696(5) 0.4501(4) 0.0195(14) Uani 1 1 d . . . . .
H11 H 0.414666 0.722387 0.419974 0.023 Uiso 1 1 calc R U . . .
C12 C 0.4086(5) 0.6768(4) 0.5307(4) 0.0153(13) Uani 1 1 d . . . . .
C13 C 0.3891(5) 0.5994(4) 0.5754(4) 0.0176(13) Uani 1 1 d . . . . .
H13 H 0.389932 0.604192 0.629308 0.021 Uiso 1 1 calc R U . . .
C14 C 0.3685(5) 0.5147(4) 0.5386(4) 0.0150(13) Uani 1 1 d . . . . .
C15 C 0.4040(5) 0.5751(5) 0.3297(4) 0.0179(13) Uani 1 1 d . . . . .
C16 C 0.4275(6) 0.7690(5) 0.5697(4) 0.0188(14) Uani 1 1 d . . . . .
C17 C 0.1369(5) 0.5072(4) 0.5307(4) 0.0160(13) Uani 1 1 d . . . . .
C18 C 0.1220(5) 0.5906(4) 0.4913(4) 0.0141(12) Uani 1 1 d . . . . .
H18 H 0.120238 0.592979 0.437194 0.017 Uiso 1 1 calc R U . . .
C19 C 0.1097(6) 0.6708(4) 0.5345(4) 0.0182(13) Uani 1 1 d . . . . .
C20 C 0.1096(5) 0.6667(4) 0.6146(4) 0.0187(14) Uani 1 1 d D . . . .
H20 H 0.100302 0.720344 0.643314 0.022 Uiso 1 1 calc R U . A 1
C22 C 0.1335(6) 0.5008(5) 0.6107(4) 0.0186(14) Uani 1 1 d D . . . .
H22 H 0.137851 0.443718 0.636177 0.022 Uiso 1 1 calc R U . B 1
C21A C 0.1234(9) 0.5827(6) 0.6509(6) 0.011(2) Uiso 0.687(18) 1 d D U P C 1
C23A C 0.1211(7) 0.5780(5) 0.7389(4) 0.0066(18) Uiso 0.687(18) 1 d D U P C 1
C21B C 0.107(3) 0.5808(14) 0.6620(13) 0.023(4) Uiso 0.313(18) 1 d D U P C 2
C23B C 0.0673(18) 0.5692(12) 0.7485(11) 0.020(3) Uiso 0.313(18) 1 d D U P C 2
C24 C 0.0965(6) 0.7620(5) 0.4915(4) 0.0186(14) Uani 1 1 d . . . . .
O22 O -0.1303(10) 0.3464(7) 0.7212(6) 0.114(4) Uani 1 1 d . . . . .
H22A H -0.120477 0.288225 0.717335 0.170 Uiso 1 1 d R U . . .
H22B H -0.165497 0.361346 0.678728 0.170 Uiso 1 1 d R U . . .
O23 O 0.1376(13) 0.4694(12) 0.3184(7) 0.085(7) Uani 0.58(2) 1 d . . P . .
H23A H 0.149252 0.455430 0.366327 0.127 Uiso 0.58(2) 1 d R U P . .
H23B H 0.196512 0.489460 0.305437 0.127 Uiso 0.58(2) 1 d R U P . .
O24 O 0.3223(8) 0.1874(7) 0.8155(7) 0.115(4) Uani 1 1 d . . . . .
H24A H 0.344005 0.131761 0.812147 0.173 Uiso 1 1 d R U . . .
H24B H 0.370015 0.214041 0.845540 0.173 Uiso 1 1 d R U . . .
O25 O 0.3578(5) 0.6671(4) 0.7719(4) 0.0436(15) Uani 1 1 d . . . . .
H25A H 0.372627 0.724463 0.768379 0.065 Uiso 1 1 d R U . . .
H25B H 0.417737 0.639863 0.774218 0.065 Uiso 1 1 d R U . . .
O26A O 0.171(3) 0.294(2) 0.741(2) 0.168(12) Uani 0.54(3) 1 d . U P D 1
H26A H 0.223085 0.328648 0.755842 0.252 Uiso 0.54(3) 1 d R U P D 1
H26B H 0.108705 0.318537 0.736442 0.252 Uiso 0.54(3) 1 d R U P D 1
O26B O 0.116(4) 0.276(3) 0.788(2) 0.168(12) Uani 0.46(3) 1 d . U P D 2
H26C H 0.056628 0.292093 0.764149 0.252 Uiso 0.46(3) 1 d R U P D 2
H26D H 0.122468 0.218992 0.801099 0.252 Uiso 0.46(3) 1 d R U P D 2

loop_
_atom_site_aniso_label
_atom_site_aniso_U_11
_atom_site_aniso_U_22
_atom_site_aniso_U_33
_atom_site_aniso_U_23
_atom_site_aniso_U_13
_atom_site_aniso_U_12
Nd1 0.01962(19) 0.01298(17) 0.01331(17) -0.00006(13) 0.00000(13) 0.00013(14)
Nd2 0.01846(19) 0.01217(17) 0.01304(17) -0.00166(13) 0.00194(13) 0.00013(14)
O1 0.028(3) 0.030(3) 0.050(4) -0.023(3) 0.015(3) -0.008(2)
O2 0.018(2) 0.021(2) 0.027(3) 0.002(2) 0.002(2) -0.008(2)
O3 0.032(3) 0.014(2) 0.080(5) 0.012(3) -0.023(3) -0.009(2)
O4 0.026(3) 0.019(3) 0.057(4) 0.010(3) -0.019(3) -0.002(2)
O5 0.073(4) 0.018(3) 0.020(3) -0.007(2) 0.008(3) -0.014(3)
O6 0.039(3) 0.014(2) 0.018(2) -0.0015(19) 0.005(2) -0.005(2)
O7 0.045(3) 0.018(2) 0.028(3) -0.006(2) -0.013(3) 0.003(2)
O8 0.036(3) 0.019(2) 0.019(2) -0.001(2) -0.006(2) 0.000(2)
O9 0.044(3) 0.019(2) 0.018(2) 0.006(2) -0.006(2) -0.002(2)
O10 0.032(3) 0.012(2) 0.023(2) 0.0026(19) 0.002(2) 0.005(2)
O11 0.047(3) 0.028(2) 0.016(2) 0.003(2) 0.004(2) 0.013(2)
O12 0.060(3) 0.027(3) 0.021(2) 0.004(2) 0.008(2) 0.006(3)
O13 0.035(3) 0.011(2) 0.019(2) -0.0004(19) 0.000(2) 0.004(2)
O14 0.029(3) 0.011(2) 0.012(2) -0.0001(18) -0.0029(19) -0.0072(19)
O15 0.026(3) 0.065(4) 0.040(3) 0.004(3) 0.014(3) -0.002(3)
O16 0.028(3) 0.044(3) 0.036(3) 0.003(3) -0.002(3) -0.003(3)
O17 0.043(4) 0.105(6) 0.030(3) 0.012(4) -0.012(3) -0.035(4)
O18 0.036(3) 0.042(3) 0.025(3) -0.004(2) 0.001(2) -0.020(3)
O19 0.029(4) 0.127(7) 0.039(4) -0.011(4) -0.010(3) 0.010(4)
O20 0.079(5) 0.039(4) 0.037(3) -0.008(3) -0.004(3) -0.038(4)
C1 0.018(3) 0.012(3) 0.023(3) 0.001(3) -0.002(3) -0.005(2)
C2 0.020(3) 0.011(3) 0.019(3) -0.001(2) 0.008(3) 0.000(2)
C3 0.015(3) 0.014(3) 0.018(3) -0.004(3) -0.003(3) 0.001(2)
C4 0.020(3) 0.005(3) 0.019(3) -0.001(2) 0.000(3) -0.001(2)
C5 0.019(3) 0.010(3) 0.015(3) -0.003(2) 0.003(3) -0.004(2)
C6 0.017(3) 0.014(3) 0.016(3) -0.001(2) -0.002(3) -0.003(2)
C7 0.020(3) 0.011(3) 0.021(3) -0.003(3) 0.002(3) -0.002(3)
C8 0.021(4) 0.015(3) 0.025(3) -0.001(3) 0.002(3) 0.000(3)
C9 0.016(3) 0.017(3) 0.014(3) -0.005(3) 0.001(3) -0.005(3)
C10 0.016(3) 0.019(3) 0.015(3) -0.001(3) 0.000(2) 0.001(3)
C11 0.024(4) 0.014(3) 0.021(3) 0.002(3) 0.005(3) -0.003(3)
C12 0.017(3) 0.014(3) 0.014(3) -0.003(2) -0.005(2) -0.003(3)
C13 0.022(4) 0.015(3) 0.017(3) -0.003(3) 0.003(3) -0.002(3)
C14 0.016(3) 0.013(3) 0.016(3) -0.003(2) 0.000(3) 0.000(2)
C15 0.018(3) 0.022(3) 0.014(3) -0.001(3) 0.006(3) 0.002(3)
C16 0.024(4) 0.015(3) 0.016(3) -0.007(3) 0.001(3) -0.004(3)
C17 0.019(3) 0.010(3) 0.019(3) 0.000(2) 0.003(3) 0.003(2)
C18 0.017(3) 0.012(3) 0.013(3) 0.000(2) 0.000(2) -0.002(2)
C19 0.022(3) 0.014(3) 0.018(3) 0.007(3) 0.001(3) 0.002(3)
C20 0.025(4) 0.013(3) 0.019(3) -0.002(3) 0.003(3) 0.005(3)
C22 0.026(4) 0.013(3) 0.018(3) 0.007(3) 0.006(3) 0.000(3)
C24 0.025(4) 0.014(3) 0.018(3) 0.009(3) 0.006(3) 0.005(3)
O22 0.190(12) 0.085(7) 0.076(7) -0.011(6) 0.066(8) 0.024(8)
O23 0.106(14) 0.122(15) 0.024(6) 0.004(8) -0.004(7) -0.027(11)
O24 0.097(8) 0.062(6) 0.181(12) -0.033(7) -0.017(8) 0.013(6)
O25 0.046(4) 0.039(3) 0.047(4) 0.004(3) 0.008(3) -0.008(3)
O26A 0.24(4) 0.145(19) 0.11(2) -0.02(2) -0.007(19) 0.03(2)
O26B 0.24(4) 0.144(19) 0.11(2) -0.02(2) -0.01(2) 0.03(2)

loop_
_atom_type_symbol
_atom_type_description
_atom_type_scat_dispersion_real
_atom_type_scat_dispersion_imag
_atom_type_scat_source
C C 0.0033 0.0016 'International Tables Vol C Tables 4.2.6.8 and 6.1.1.4'
H H 0.0000 0.0000 'International Tables Vol C Tables 4.2.6.8 and 6.1.1.4'
Nd Nd -0.1943 3.0179 'International Tables Vol C Tables 4.2.6.8 and 6.1.1.4'
O O 0.0106 0.0060 'International Tables Vol C Tables 4.2.6.8 and 6.1.1.4'

loop_
_geom_angle_atom_site_label_1
_geom_angle_atom_site_label_2
_geom_angle_atom_site_label_3
_geom_angle
_geom_angle_site_symmetry_1
_geom_angle_site_symmetry_3
_geom_angle_publ_flag
O3 Nd1 O7 129.89(19) . 1_545 ?
O3 Nd1 O6 123.6(2) . 4_566 ?
O7 Nd1 O6 77.20(17) 1_545 4_566 ?
O3 Nd1 O17 137.5(2) . . ?
O7 Nd1 O17 90.4(2) 1_545 . ?
O6 Nd1 O17 72.1(2) 4_566 . ?
O3 Nd1 O15 97.5(2) . . ?
O7 Nd1 O15 83.4(2) 1_545 . ?
O6 Nd1 O15 137.88(19) 4_566 . ?
O17 Nd1 O15 71.1(2) . . ?
O3 Nd1 O16 70.68(19) . . ?
O7 Nd1 O16 75.7(2) 1_545 . ?
O6 Nd1 O16 72.05(19) 4_566 . ?
O17 Nd1 O16 143.6(2) . . ?
O15 Nd1 O16 137.9(2) . . ?
O3 Nd1 O4 51.81(17) . . ?
O7 Nd1 O4 153.3(2) 1_545 . ?
O6 Nd1 O4 126.38(18) 4_566 . ?
O17 Nd1 O4 86.4(2) . . ?
O15 Nd1 O4 70.5(2) . . ?
O16 Nd1 O4 120.54(19) . . ?
O3 Nd1 O5 81.9(2) . 4_566 ?
O7 Nd1 O5 128.02(17) 1_545 4_566 ?
O6 Nd1 O5 51.44(15) 4_566 4_566 ?
O17 Nd1 O5 81.9(2) . 4_566 ?
O15 Nd1 O5 139.0(2) . 4_566 ?
O16 Nd1 O5 80.8(2) . 4_566 ?
O4 Nd1 O5 77.80(19) . 4_566 ?
O3 Nd1 O8 81.7(2) . 1_545 ?
O7 Nd1 O8 51.53(16) 1_545 1_545 ?
O6 Nd1 O8 120.87(16) 4_566 1_545 ?
O17 Nd1 O8 127.2(2) . 1_545 ?
O15 Nd1 O8 69.58(19) . 1_545 ?
O16 Nd1 O8 68.77(18) . 1_545 ?
O4 Nd1 O8 111.40(18) . 1_545 ?
O5 Nd1 O8 148.8(2) 4_566 1_545 ?
O3 Nd1 C16 104.9(2) . 1_545 ?
O7 Nd1 C16 26.03(18) 1_545 1_545 ?
O6 Nd1 C16 98.01(17) 4_566 1_545 ?
O17 Nd1 C16 111.8(2) . 1_545 ?
O15 Nd1 C16 77.7(2) . 1_545 ?
O16 Nd1 C16 67.52(19) . 1_545 ?
O4 Nd1 C16 135.6(2) . 1_545 ?
O5 Nd1 C16 142.42(19) 4_566 1_545 ?
O8 Nd1 C16 25.77(17) 1_545 1_545 ?
O3 Nd1 H16A 88.6 . . ?
O7 Nd1 H16A 57.1 1_545 . ?
O6 Nd1 H16A 65.3 4_566 . ?
O17 Nd1 H16A 130.5 . . ?
O15 Nd1 H16A 130.7 . . ?
O16 Nd1 H16A 19.3 . . ?
O4 Nd1 H16A 139.6 . . ?
O5 Nd1 H16A 90.3 4_566 . ?
O8 Nd1 H16A 63.0 1_545 . ?
C16 Nd1 H16A 53.7 1_545 . ?
O9 Nd2 O11 71.56(17) 4_576 . ?
O9 Nd2 O18 73.70(19) 4_576 . ?
O11 Nd2 O18 72.14(19) . . ?
O9 Nd2 O20 151.1(2) 4_576 . ?
O11 Nd2 O20 103.6(2) . . ?
O18 Nd2 O20 133.2(2) . . ?
O9 Nd2 O1 134.4(2) 4_576 4_566 ?
O11 Nd2 O1 117.14(17) . 4_566 ?
O18 Nd2 O1 68.16(19) . 4_566 ?
O20 Nd2 O1 73.9(2) . 4_566 ?
O9 Nd2 O19 80.8(2) 4_576 . ?
O11 Nd2 O19 65.7(2) . . ?
O18 Nd2 O19 135.8(2) . . ?
O20 Nd2 O19 71.6(3) . . ?
O1 Nd2 O19 144.8(3) 4_566 . ?
O9 Nd2 O2 82.17(17) 4_576 2_556 ?
O11 Nd2 O2 129.19(17) . 2_556 ?
O18 Nd2 O2 140.14(17) . 2_556 ?
O20 Nd2 O2 79.5(2) . 2_556 ?
O1 Nd2 O2 112.41(16) 4_566 2_556 ?
O19 Nd2 O2 67.7(2) . 2_556 ?
O9 Nd2 O12 120.03(17) 4_576 . ?
O11 Nd2 O12 50.33(17) . . ?
O18 Nd2 O12 75.57(19) . . ?
O20 Nd2 O12 68.1(2) . . ?
O1 Nd2 O12 73.54(19) 4_566 . ?
O19 Nd2 O12 87.3(2) . . ?
O2 Nd2 O12 144.21(18) 2_556 . ?
O9 Nd2 O10 51.16(15) 4_576 4_576 ?
O11 Nd2 O10 117.29(16) . 4_576 ?
O18 Nd2 O10 69.55(16) . 4_576 ?
O20 Nd2 O10 138.72(18) . 4_576 ?
O1 Nd2 O10 91.58(19) 4_566 4_576 ?
O19 Nd2 O10 119.2(2) . 4_576 ?
O2 Nd2 O10 70.60(16) 2_556 4_576 ?
O12 Nd2 O10 145.07(18) . 4_576 ?
O9 Nd2 O2 124.90(15) 4_576 4_566 ?
O11 Nd2 O2 162.72(15) . 4_566 ?
O18 Nd2 O2 105.62(17) . 4_566 ?
O20 Nd2 O2 64.93(19) . 4_566 ?
O1 Nd2 O2 48.79(15) 4_566 4_566 ?
O19 Nd2 O2 118.6(2) . 4_566 ?
O2 Nd2 O2 63.62(17) 2_556 4_566 ?
O12 Nd2 O2 112.38(15) . 4_566 ?
O10 Nd2 O2 76.34(15) 4_576 4_566 ?
O9 Nd2 C24 25.16(18) 4_576 4_576 ?
O11 Nd2 C24 93.81(18) . 4_576 ?
O18 Nd2 C24 68.85(19) . 4_576 ?
O20 Nd2 C24 155.2(2) . 4_576 ?
O1 Nd2 C24 113.7(2) 4_566 4_576 ?
O19 Nd2 C24 100.6(2) . 4_576 ?
O2 Nd2 C24 75.78(17) 2_556 4_576 ?
O12 Nd2 C24 136.19(18) . 4_576 ?
O10 Nd2 C24 26.02(17) 4_576 4_576 ?
O2 Nd2 C24 101.37(17) 4_566 4_576 ?
O9 Nd2 C1 135.85(17) 4_576 4_566 ?
O11 Nd2 C1 139.97(17) . 4_566 ?
O18 Nd2 C1 87.48(19) . 4_566 ?
O20 Nd2 C1 65.9(2) . 4_566 ?
O1 Nd2 C1 24.10(17) 4_566 4_566 ?
O19 Nd2 C1 134.3(2) . 4_566 ?
O2 Nd2 C1 88.37(17) 2_556 4_566 ?
O12 Nd2 C1 91.87(18) . 4_566 ?
O10 Nd2 C1 85.01(17) 4_576 4_566 ?
O2 Nd2 C1 24.78(16) 4_566 4_566 ?
C24 Nd2 C1 110.81(19) 4_576 4_566 ?
O9 Nd2 H19B 76.5 4_576 . ?
O11 Nd2 H19B 82.7 . . ?
O18 Nd2 H19B 145.7 . . ?
O20 Nd2 H19B 74.5 . . ?
O1 Nd2 H19B 145.9 4_566 . ?
O19 Nd2 H19B 19.4 . . ?
O2 Nd2 H19B 48.6 2_556 . ?
O12 Nd2 H19B 105.9 . . ?
O10 Nd2 H19B 103.8 4_576 . ?
O2 Nd2 H19B 105.1 4_566 . ?
C24 Nd2 H19B 90.6 4_576 . ?
C1 Nd2 H19B 126.2 4_566 . ?
O9 Nd2 H20A 136.7 4_576 . ?
O11 Nd2 H20A 100.2 . . ?
O18 Nd2 H20A 146.0 . . ?
O20 Nd2 H20A 14.4 . . ?
O1 Nd2 H20A 87.9 4_566 . ?
O19 Nd2 H20A 58.2 . . ?
O2 Nd2 H20A 70.6 2_556 . ?
O12 Nd2 H20A 74.5 . . ?
O10 Nd2 H20A 137.6 4_576 . ?
O2 Nd2 H20A 71.8 4_566 . ?
C24 Nd2 H20A 145.1 4_576 . ?
C1 Nd2 H20A 77.6 4_566 . ?
H19B Nd2 H20A 60.2 . . ?
C1 O1 Nd2 100.3(4) . 4_565 ?
C1 O2 Nd2 153.8(5) . 2_546 ?
C1 O2 Nd2 89.6(4) . 4_565 ?
Nd2 O2 Nd2 116.38(17) 2_546 4_565 ?
C8 O3 Nd1 96.5(4) . . ?
C8 O4 Nd1 91.0(4) . . ?
C15 O5 Nd1 92.2(4) . 4_565 ?
C15 O6 Nd1 96.4(4) . 4_565 ?
C16 O7 Nd1 96.1(4) . 1_565 ?
C16 O8 Nd1 89.9(4) . 1_565 ?
C24 O9 Nd2 96.4(4) . 4_575 ?
C24 O10 Nd2 90.3(4) . 4_575 ?
C23B O11 Nd2 81.5(9) . . ?
C23A O11 Nd2 96.0(4) . . ?
C23A O12 Nd2 93.2(4) . . ?
C23B O12 Nd2 76.9(8) . . ?
C4 O13 C17 119.0(5) . . ?
C5 O14 C14 122.6(5) . . ?
Nd1 O15 H15A 122.9 . . ?
Nd1 O15 H15B 123.4 . . ?
H15A O15 H15B 104.5 . . ?
Nd1 O16 H16A 87.2 . . ?
Nd1 O16 H16B 107.9 . . ?
H16A O16 H16B 103.9 . . ?
Nd1 O17 H17A 109.9 . . ?
Nd1 O17 H17B 109.3 . . ?
H17A O17 H17B 104.1 . . ?
Nd2 O18 H18A 110.1 . . ?
Nd2 O18 H18B 109.7 . . ?
H18A O18 H18B 104.0 . . ?
Nd2 O19 H19A 148.7 . . ?
Nd2 O19 H19B 60.7 . . ?
H19A O19 H19B 104.4 . . ?
Nd2 O20 H20A 32.8 . . ?
Nd2 O20 H20B 128.6 . . ?
H20A O20 H20B 104.4 . . ?
O1 C1 O2 120.8(6) . . ?
O1 C1 C2 117.7(6) . . ?
O2 C1 C2 121.3(6) . . ?
O1 C1 Nd2 55.6(4) . 4_565 ?
O2 C1 Nd2 65.6(4) . 4_565 ?
C2 C1 Nd2 167.6(5) . 4_565 ?
C3 C2 C7 119.1(6) . . ?
C3 C2 C1 117.8(6) . . ?
C7 C2 C1 122.9(6) . . ?
C2 C3 C4 121.0(6) . . ?
C2 C3 H3 119.5 . . ?
C4 C3 H3 119.5 . . ?
O13 C4 C3 116.0(6) . . ?
O13 C4 C5 124.2(6) . . ?
C3 C4 C5 119.7(6) . . ?
C6 C5 O14 116.9(6) . . ?
C6 C5 C4 118.9(6) . . ?
O14 C5 C4 123.8(6) . . ?
C5 C6 C7 121.5(6) . . ?
C5 C6 H6 119.3 . . ?
C7 C6 H6 119.3 . . ?
C6 C7 C2 119.5(6) . . ?
C6 C7 C8 119.8(6) . . ?
C2 C7 C8 120.6(6) . . ?
O3 C8 O4 120.3(7) . . ?
O3 C8 C7 118.4(6) . . ?
O4 C8 C7 121.3(6) . . ?
C14 C9 C10 118.3(6) . . ?
C14 C9 H9 120.9 . . ?
C10 C9 H9 120.9 . . ?
C11 C10 C9 120.5(6) . . ?
C11 C10 C15 118.5(6) . . ?
C9 C10 C15 120.9(6) . . ?
C10 C11 C12 119.5(6) . . ?
C10 C11 H11 120.2 . . ?
C12 C11 H11 120.2 . . ?
C13 C12 C11 120.4(6) . . ?
C13 C12 C16 119.4(6) . . ?
C11 C12 C16 120.2(6) . . ?
C14 C13 C12 119.1(6) . . ?
C14 C13 H13 120.4 . . ?
C12 C13 H13 120.4 . . ?
C9 C14 O14 123.9(6) . . ?
C9 C14 C13 122.0(6) . . ?
O14 C14 C13 114.1(5) . . ?
O6 C15 O5 120.0(6) . . ?
O6 C15 C10 119.0(6) . . ?
O5 C15 C10 121.0(6) . . ?
O6 C15 Nd1 58.1(3) . 4_565 ?
O5 C15 Nd1 61.9(3) . 4_565 ?
C10 C15 Nd1 176.2(5) . 4_565 ?
O8 C16 O7 121.2(6) . . ?
O8 C16 C12 120.7(6) . . ?
O7 C16 C12 118.1(6) . . ?
O8 C16 Nd1 64.4(3) . 1_565 ?
O7 C16 Nd1 57.9(3) . 1_565 ?
C12 C16 Nd1 169.6(5) . 1_565 ?
C18 C17 C22 122.1(6) . . ?
C18 C17 O13 115.0(5) . . ?
C22 C17 O13 122.9(6) . . ?
C17 C18 C19 118.3(6) . . ?
C17 C18 H18 120.9 . . ?
C19 C18 H18 120.9 . . ?
C20 C19 C18 120.7(6) . . ?
C20 C19 C24 121.2(6) . . ?
C18 C19 C24 118.1(6) . . ?
C21A C20 C19 119.0(7) . . ?
C19 C20 C21B 126.1(10) . . ?
C21A C20 H20 120.5 . . ?
C19 C20 H20 120.5 . . ?
C21A C22 C17 117.1(7) . . ?
C17 C22 C21B 124.1(10) . . ?
C21A C22 H22 121.5 . . ?
C17 C22 H22 121.5 . . ?
C20 C21A C22 122.7(8) . . ?
C20 C21A C23A 119.0(8) . . ?
C22 C21A C23A 118.3(7) . . ?
O12 C23A O11 119.6(7) . . ?
O12 C23A C21A 121.5(7) . . ?
O11 C23A C21A 118.8(7) . . ?
C20 C21B C22 107.2(13) . . ?
C20 C21B C23B 128.0(15) . . ?
C22 C21B C23B 124.2(15) . . ?
O11 C23B O12 109.5(16) . . ?
O11 C23B C21B 98.4(15) . . ?
O12 C23B C21B 96.5(15) . . ?
O9 C24 O10 122.0(6) . . ?
O9 C24 C19 119.0(6) . . ?
O10 C24 C19 119.0(6) . . ?
O9 C24 Nd2 58.4(3) . 4_575 ?
O10 C24 Nd2 63.6(3) . 4_575 ?
C19 C24 Nd2 176.8(5) . 4_575 ?
H22A O22 H22B 104.5 . . ?
H23A O23 H23B 104.8 . . ?
H24A O24 H24B 104.5 . . ?
H25A O25 H25B 104.5 . . ?
H26A O26A H26B 118.3 . . ?
H26C O26B H26D 116.7 . . ?

loop_
_geom_bond_atom_site_label_1
_geom_bond_atom_site_label_2
_geom_bond_distance
_geom_bond_site_symmetry_2
_geom_bond_publ_flag
Nd1 O3 2.432(6) . ?
Nd1 O7 2.459(5) 1_545 ?
Nd1 O6 2.474(5) 4_566 ?
Nd1 O17 2.486(6) . ?
Nd1 O15 2.496(5) . ?
Nd1 O16 2.500(6) . ?
Nd1 O4 2.547(5) . ?
Nd1 O5 2.558(5) 4_566 ?
Nd1 O8 2.603(5) 1_545 ?
Nd1 C16 2.887(6) 1_545 ?
Nd1 H16A 2.6044 . ?
Nd2 O9 2.494(5) 4_576 ?
Nd2 O11 2.495(5) . ?
Nd2 O18 2.499(5) . ?
Nd2 O20 2.513(6) . ?
Nd2 O1 2.522(5) 4_566 ?
Nd2 O19 2.524(7) . ?
Nd2 O2 2.535(5) 2_556 ?
Nd2 O12 2.556(5) . ?
Nd2 O10 2.606(5) 4_576 ?
Nd2 O2 2.737(5) 4_566 ?
Nd2 C24 2.909(6) 4_576 ?
Nd2 C1 3.007(7) 4_566 ?
Nd2 H19B 2.2342 . ?
Nd2 H20A 1.8557 . ?
O1 C1 1.248(8) . ?
O2 C1 1.260(8) . ?
O3 C8 1.253(8) . ?
O4 C8 1.258(9) . ?
O5 C15 1.266(8) . ?
O6 C15 1.257(8) . ?
O7 C16 1.274(8) . ?
O8 C16 1.255(8) . ?
O9 C24 1.244(8) . ?
O10 C24 1.276(8) . ?
O11 C23B 1.243(19) . ?
O11 C23A 1.247(9) . ?
O12 C23A 1.239(9) . ?
O12 C23B 1.386(19) . ?
O13 C4 1.376(7) . ?
O13 C17 1.407(7) . ?
O14 C5 1.381(7) . ?
O14 C14 1.384(7) . ?
O15 H15A 0.8495 . ?
O15 H15B 0.8482 . ?
O16 H16A 0.8618 . ?
O16 H16B 0.8631 . ?
O17 H17A 0.8600 . ?
O17 H17B 0.8587 . ?
O18 H18A 0.8610 . ?
O18 H18B 0.8596 . ?
O19 H19A 0.8514 . ?
O19 H19B 0.8527 . ?
O20 H20A 0.8507 . ?
O20 H20B 0.8519 . ?
C1 C2 1.506(9) . ?
C2 C3 1.385(9) . ?
C2 C7 1.396(10) . ?
C3 C4 1.391(8) . ?
C3 H3 0.9300 . ?
C4 C5 1.396(9) . ?
C5 C6 1.378(9) . ?
C6 C7 1.392(8) . ?
C6 H6 0.9300 . ?
C7 C8 1.482(9) . ?
C9 C14 1.374(9) . ?
C9 C10 1.408(9) . ?
C9 H9 0.9300 . ?
C10 C11 1.388(9) . ?
C10 C15 1.494(8) . ?
C11 C12 1.390(9) . ?
C11 H11 0.9300 . ?
C12 C13 1.387(9) . ?
C12 C16 1.495(8) . ?
C13 C14 1.386(9) . ?
C13 H13 0.9300 . ?
C17 C18 1.382(8) . ?
C17 C22 1.386(9) . ?
C18 C19 1.388(9) . ?
C18 H18 0.9300 . ?
C19 C20 1.380(9) . ?
C19 C24 1.508(8) . ?
C20 C21A 1.364(11) . ?
C20 C21B 1.48(2) . ?
C20 H20 0.9300 . ?
C22 C21A 1.377(11) . ?
C22 C21B 1.51(2) . ?
C22 H22 0.9300 . ?
C21A C23A 1.521(11) . ?
C21B C23B 1.622(18) . ?
O22 H22A 0.8494 . ?
O22 H22B 0.8489 . ?
O23 H23A 0.8494 . ?
O23 H23B 0.8461 . ?
O24 H24A 0.8493 . ?
O24 H24B 0.8500 . ?
O25 H25A 0.8488 . ?
O25 H25B 0.8500 . ?
O26A H26A 0.8472 . ?
O26A H26B 0.8538 . ?
O26B H26C 0.8508 . ?
O26B H26D 0.8544 . ?

loop_
_geom_hbond_atom_site_label_D
_geom_hbond_atom_site_label_H
_geom_hbond_atom_site_label_A
_geom_hbond_distance_DH
_geom_hbond_distance_HA
_geom_hbond_distance_DA
_geom_hbond_angle_DHA
_geom_hbond_site_symmetry_A
_geom_hbond_publ_flag
O15 H15A O1 0.85 1.96 2.751(8) 153.9 3_656 yes
O18 H18A O8 0.86 2.13 2.766(7) 130.1 4_576 yes
O18 H18B O25 0.86 2.06 2.724(8) 133.8 . yes
O19 H19B O2 0.85 1.98 2.819(9) 166.7 2_556 yes
O23 H23A O13 0.85 2.04 2.885(13) 170.7 . yes
O24 H24A O5 0.85 1.99 2.832(10) 173.3 4_566 yes
O24 H24B O7 0.85 2.05 2.820(12) 149.8 2_646 yes
O25 H25B O4 0.85 2.17 2.877(9) 139.9 2_656 yes

loop_
_geom_torsion_atom_site_label_1
_geom_torsion_atom_site_label_2
_geom_torsion_atom_site_label_3
_geom_torsion_atom_site_label_4
_geom_torsion
_geom_torsion_site_symmetry_1
_geom_torsion_site_symmetry_2
_geom_torsion_site_symmetry_3
_geom_torsion_site_symmetry_4
_geom_torsion_publ_flag
Nd2 O1 C1 O2 7.3(8) 4_565 . . . ?
Nd2 O1 C1 C2 -167.9(5) 4_565 . . . ?
Nd2 O2 C1 O1 179.7(7) 2_546 . . . ?
Nd2 O2 C1 O1 -6.6(7) 4_565 . . . ?
Nd2 O2 C1 C2 -5.4(15) 2_546 . . . ?
Nd2 O2 C1 C2 168.4(6) 4_565 . . . ?
Nd2 O2 C1 Nd2 -173.7(10) 2_546 . . 4_565 ?
O1 C1 C2 C3 99.7(8) . . . . ?
O2 C1 C2 C3 -75.4(8) . . . . ?
Nd2 C1 C2 C3 46(2) 4_565 . . . ?
O1 C1 C2 C7 -76.1(9) . . . . ?
O2 C1 C2 C7 108.7(8) . . . . ?
Nd2 C1 C2 C7 -130(2) 4_565 . . . ?
C7 C2 C3 C4 -0.6(10) . . . . ?
C1 C2 C3 C4 -176.6(6) . . . . ?
C17 O13 C4 C3 137.6(6) . . . . ?
C17 O13 C4 C5 -46.4(9) . . . . ?
C2 C3 C4 O13 -179.5(6) . . . . ?
C2 C3 C4 C5 4.3(10) . . . . ?
C14 O14 C5 C6 135.0(6) . . . . ?
C14 O14 C5 C4 -52.3(9) . . . . ?
O13 C4 C5 C6 178.2(6) . . . . ?
C3 C4 C5 C6 -6.0(10) . . . . ?
O13 C4 C5 O14 5.6(10) . . . . ?
C3 C4 C5 O14 -178.5(6) . . . . ?
O14 C5 C6 C7 177.0(6) . . . . ?
C4 C5 C6 C7 4.0(10) . . . . ?
C5 C6 C7 C2 -0.3(10) . . . . ?
C5 C6 C7 C8 -178.2(6) . . . . ?
C3 C2 C7 C6 -1.4(10) . . . . ?
C1 C2 C7 C6 174.3(6) . . . . ?
C3 C2 C7 C8 176.5(6) . . . . ?
C1 C2 C7 C8 -7.7(10) . . . . ?
Nd1 O3 C8 O4 -6.4(8) . . . . ?
Nd1 O3 C8 C7 175.1(5) . . . . ?
Nd1 O4 C8 O3 6.1(8) . . . . ?
Nd1 O4 C8 C7 -175.4(6) . . . . ?
C6 C7 C8 O3 160.0(7) . . . . ?
C2 C7 C8 O3 -17.9(10) . . . . ?
C6 C7 C8 O4 -18.5(10) . . . . ?
C2 C7 C8 O4 163.6(7) . . . . ?
C14 C9 C10 C11 -2.1(10) . . . . ?
C14 C9 C10 C15 174.5(6) . . . . ?
C9 C10 C11 C12 5.0(10) . . . . ?
C15 C10 C11 C12 -171.7(6) . . . . ?
C10 C11 C12 C13 -4.2(10) . . . . ?
C10 C11 C12 C16 178.3(6) . . . . ?
C11 C12 C13 C14 0.6(10) . . . . ?
C16 C12 C13 C14 178.1(6) . . . . ?
C10 C9 C14 O14 179.9(6) . . . . ?
C10 C9 C14 C13 -1.5(10) . . . . ?
C5 O14 C14 C9 -17.0(10) . . . . ?
C5 O14 C14 C13 164.4(6) . . . . ?
C12 C13 C14 C9 2.3(10) . . . . ?
C12 C13 C14 O14 -179.0(6) . . . . ?
Nd1 O6 C15 O5 -1.6(7) 4_565 . . . ?
Nd1 O6 C15 C10 177.3(5) 4_565 . . . ?
Nd1 O5 C15 O6 1.5(7) 4_565 . . . ?
Nd1 O5 C15 C10 -177.3(6) 4_565 . . . ?
C11 C10 C15 O6 7.1(10) . . . . ?
C9 C10 C15 O6 -169.7(6) . . . . ?
C11 C10 C15 O5 -174.1(7) . . . . ?
C9 C10 C15 O5 9.2(10) . . . . ?
Nd1 O8 C16 O7 -11.1(7) 1_565 . . . ?
Nd1 O8 C16 C12 169.7(6) 1_565 . . . ?
Nd1 O7 C16 O8 11.9(7) 1_565 . . . ?
Nd1 O7 C16 C12 -168.9(5) 1_565 . . . ?
C13 C12 C16 O8 -143.2(7) . . . . ?
C11 C12 C16 O8 34.2(10) . . . . ?
C13 C12 C16 O7 37.6(10) . . . . ?
C11 C12 C16 O7 -145.0(7) . . . . ?
C13 C12 C16 Nd1 -27(3) . . . 1_565 ?
C11 C12 C16 Nd1 151(2) . . . 1_565 ?
C4 O13 C17 C18 155.3(6) . . . . ?
C4 O13 C17 C22 -26.1(9) . . . . ?
C22 C17 C18 C19 3.9(10) . . . . ?
O13 C17 C18 C19 -177.4(6) . . . . ?
C17 C18 C19 C20 -1.7(10) . . . . ?
C17 C18 C19 C24 178.4(6) . . . . ?
C18 C19 C20 C21A 1.0(12) . . . . ?
C24 C19 C20 C21A -179.1(8) . . . . ?
C18 C19 C20 C21B -8.8(19) . . . . ?
C24 C19 C20 C21B 171.1(16) . . . . ?
C18 C17 C22 C21A -5.3(11) . . . . ?
O13 C17 C22 C21A 176.2(8) . . . . ?
C18 C17 C22 C21B 3.9(18) . . . . ?
O13 C17 C22 C21B -174.7(16) . . . . ?
C19 C20 C21A C22 -2.5(14) . . . . ?
C19 C20 C21A C23A -178.8(8) . . . . ?
C17 C22 C21A C20 4.5(14) . . . . ?
C17 C22 C21A C23A -179.1(8) . . . . ?
Nd2 O12 C23A O11 9.2(9) . . . . ?
Nd2 O12 C23A C21A -168.3(8) . . . . ?
Nd2 O11 C23A O12 -9.5(9) . . . . ?
Nd2 O11 C23A C21A 168.1(7) . . . . ?
C20 C21A C23A O12 -172.2(9) . . . . ?
C22 C21A C23A O12 11.3(14) . . . . ?
C20 C21A C23A O11 10.2(14) . . . . ?
C22 C21A C23A O11 -166.3(9) . . . . ?
C19 C20 C21B C22 14(3) . . . . ?
C19 C20 C21B C23B -157.1(19) . . . . ?
C17 C22 C21B C20 -12(3) . . . . ?
C17 C22 C21B C23B 160.1(18) . . . . ?
Nd2 O11 C23B O12 -61.8(12) . . . . ?
Nd2 O11 C23B C21B -161.8(15) . . . . ?
Nd2 O12 C23B O11 60.8(13) . . . . ?
Nd2 O12 C23B C21B 162.2(14) . . . . ?
C20 C21B C23B O11 -31(3) . . . . ?
C22 C21B C23B O11 159(2) . . . . ?
C20 C21B C23B O12 -142(2) . . . . ?
C22 C21B C23B O12 48(3) . . . . ?
Nd2 O9 C24 O10 3.3(7) 4_575 . . . ?
Nd2 O9 C24 C19 -177.7(5) 4_575 . . . ?
Nd2 O10 C24 O9 -3.1(7) 4_575 . . . ?
Nd2 O10 C24 C19 177.9(5) 4_575 . . . ?
C20 C19 C24 O9 -154.8(7) . . . . ?
C18 C19 C24 O9 25.2(10) . . . . ?
C20 C19 C24 O10 24.3(10) . . . . ?
C18 C19 C24 O10 -155.8(6) . . . . ?
